data_4063012
_journal_name_full Organometallics
_journal_year 2004
_chemical_formula_sum 'C52 H57 N P Ti'
_chemical_formula_weight 774.86
_space_group_IT_number 14
_symmetry_cell_setting monoclinic
_symmetry_space_group_name_Hall '-P 2ybc'
_symmetry_space_group_name_H-M 'P 1 21/c 1'
_cell_angle_alpha 90.00
_cell_angle_beta 90.861(12)
_cell_angle_gamma 90.00
_cell_formula_units_Z 4
_cell_length_a 13.673(8)
_cell_length_b 10.905(7)
_cell_length_c 30.72(2)
_cell_measurement_temperature 293(2)
_cell_volume 4580(5)
_diffrn_ambient_temperature 293(2)
_exptl_crystal_density_diffrn 1.124
_cod_original_sg_symbol_H-M 'P 21/c'
_cod_database_code 4063012

loop_
_symmetry_equiv_pos_as_xyz
'x, y, z'
'-x, y+1/2, -z+1/2'
'-x, -y, -z'
'x, -y-1/2, z-1/2'

loop_
_atom_site_label
_atom_site_type_symbol
_atom_site_fract_x
_atom_site_fract_y
_atom_site_fract_z
_atom_site_U_iso_or_equiv
_atom_site_adp_type
_atom_site_occupancy
_atom_site_symmetry_multiplicity
_atom_site_calc_flag
_atom_site_refinement_flags
_atom_site_disorder_assembly
_atom_site_disorder_group
Ti1 Ti 0.14538(8) -0.01394(10) 0.37015(4) 0.0540(4) Uani 1 1 d . . .
P1 P 0.16060(12) 0.25856(16) 0.42374(5) 0.0547(5) Uani 1 1 d . . .
N1 N 0.1568(3) 0.1273(4) 0.39985(14) 0.0497(13) Uani 1 1 d . . .
C1 C 0.1489(6) -0.2332(6) 0.3749(4) 0.086(2) Uani 1 1 d . . .
H1A H 0.1970 -0.2866 0.3610 0.103 Uiso 1 1 calc R . .
C2 C 0.1576(7) -0.1842(8) 0.4176(4) 0.102(3) Uani 1 1 d . . .
H2A H 0.2107 -0.2003 0.4386 0.122 Uiso 1 1 calc R . .
C3 C 0.0690(9) -0.1280(8) 0.4264(3) 0.099(3) Uani 1 1 d . . .
H3A H 0.0496 -0.0953 0.4547 0.119 Uiso 1 1 calc R . .
C4 C 0.0080(6) -0.1374(7) 0.3893(3) 0.084(2) Uani 1 1 d . . .
H4A H -0.0608 -0.1124 0.3875 0.101 Uiso 1 1 calc R . .
C5 C 0.0577(7) -0.2050(6) 0.3582(3) 0.077(2) Uani 1 1 d . . .
H5A H 0.0304 -0.2336 0.3303 0.092 Uiso 1 1 calc R . .
C6 C 0.0315(4) 0.3217(7) 0.4260(2) 0.069(2) Uani 1 1 d . . .
C7 C -0.0210(5) 0.2963(7) 0.3816(2) 0.090(2) Uani 1 1 d . . .
H7A H -0.0863 0.3284 0.3823 0.135 Uiso 1 1 calc R . .
H7B H -0.0234 0.2095 0.3765 0.135 Uiso 1 1 calc R . .
H7C H 0.0144 0.3354 0.3587 0.135 Uiso 1 1 calc R . .
C8 C 0.0262(5) 0.4622(7) 0.4351(2) 0.101(3) Uani 1 1 d . . .
H8A H -0.0410 0.4877 0.4354 0.151 Uiso 1 1 calc R . .
H8B H 0.0598 0.5057 0.4126 0.151 Uiso 1 1 calc R . .
H8C H 0.0565 0.4798 0.4628 0.151 Uiso 1 1 calc R . .
C9 C -0.0276(5) 0.2516(7) 0.4604(3) 0.107(3) Uani 1 1 d . . .
H9A H -0.0928 0.2839 0.4612 0.161 Uiso 1 1 calc R . .
H9B H 0.0034 0.2610 0.4884 0.161 Uiso 1 1 calc R . .
H9C H -0.0301 0.1662 0.4528 0.161 Uiso 1 1 calc R . .
C10 C 0.2122(5) 0.2391(7) 0.4814(2) 0.0700(19) Uani 1 1 d . . .
C11 C 0.3232(5) 0.2197(7) 0.4809(2) 0.098(3) Uani 1 1 d . . .
H11A H 0.3474 0.2093 0.5101 0.147 Uiso 1 1 calc R . .
H11B H 0.3539 0.2899 0.4680 0.147 Uiso 1 1 calc R . .
H11C H 0.3379 0.1479 0.4641 0.147 Uiso 1 1 calc R . .
C12 C 0.1694(5) 0.1221(7) 0.5007(2) 0.105(3) Uani 1 1 d . . .
H12A H 0.1947 0.1108 0.5297 0.157 Uiso 1 1 calc R . .
H12B H 0.1872 0.0532 0.4830 0.157 Uiso 1 1 calc R . .
H12C H 0.0994 0.1288 0.5014 0.157 Uiso 1 1 calc R . .
C13 C 0.1933(6) 0.3481(7) 0.5129(2) 0.109(3) Uani 1 1 d . . .
H13A H 0.2211 0.3297 0.5411 0.164 Uiso 1 1 calc R . .
H13B H 0.1241 0.3607 0.5155 0.164 Uiso 1 1 calc R . .
H13C H 0.2229 0.4211 0.5017 0.164 Uiso 1 1 calc R . .
C14 C 0.2428(5) 0.3617(6) 0.3915(2) 0.0643(19) Uani 1 1 d . . .
C15 C 0.2759(5) 0.4802(6) 0.4149(2) 0.098(2) Uani 1 1 d . . .
H15A H 0.3177 0.5264 0.3962 0.148 Uiso 1 1 calc R . .
H15B H 0.3110 0.4594 0.4412 0.148 Uiso 1 1 calc R . .
H15C H 0.2196 0.5285 0.4219 0.148 Uiso 1 1 calc R . .
C16 C 0.1890(5) 0.3999(6) 0.3488(2) 0.092(2) Uani 1 1 d . . .
H16A H 0.2306 0.4524 0.3321 0.139 Uiso 1 1 calc R . .
H16B H 0.1300 0.4429 0.3557 0.139 Uiso 1 1 calc R . .
H16C H 0.1731 0.3280 0.3321 0.139 Uiso 1 1 calc R . .
C17 C 0.3322(5) 0.2899(6) 0.3765(2) 0.090(2) Uani 1 1 d . . .
H17A H 0.3739 0.3429 0.3602 0.135 Uiso 1 1 calc R . .
H17B H 0.3113 0.2226 0.3585 0.135 Uiso 1 1 calc R . .
H17C H 0.3674 0.2590 0.4014 0.135 Uiso 1 1 calc R . .
C18 C 0.1106(4) 0.0403(5) 0.30486(18) 0.0421(15) Uani 1 1 d . . .
C19 C 0.1972(4) 0.0493(5) 0.28155(19) 0.0415(15) Uani 1 1 d . . .
C20 C 0.2887(4) -0.0025(5) 0.3020(2) 0.0466(15) Uani 1 1 d . . .
C21 C 0.2883(4) -0.0433(5) 0.3436(2) 0.0549(17) Uani 1 1 d . . .
C22 C 0.0149(4) 0.0847(6) 0.28658(18) 0.0460(16) Uani 1 1 d . . .
C23 C -0.0670(4) 0.0086(6) 0.2851(2) 0.0613(18) Uani 1 1 d . . .
H23A H -0.0608 -0.0707 0.2959 0.074 Uiso 1 1 calc R . .
C24 C -0.1557(5) 0.0443(7) 0.2687(2) 0.080(2) Uani 1 1 d . . .
H24A H -0.2075 -0.0110 0.2676 0.096 Uiso 1 1 calc R . .
C25 C -0.1684(5) 0.1607(8) 0.2538(2) 0.079(2) Uani 1 1 d . . .
H25A H -0.2287 0.1851 0.2425 0.094 Uiso 1 1 calc R . .
C26 C -0.0902(5) 0.2438(6) 0.2557(2) 0.0638(19) Uani 1 1 d . . .
H26A H -0.0989 0.3244 0.2465 0.077 Uiso 1 1 calc R . .
C27 C -0.0003(5) 0.2047(6) 0.27113(19) 0.0536(17) Uani 1 1 d . . .
H27A H 0.0519 0.2593 0.2714 0.064 Uiso 1 1 calc R . .
C28 C 0.2051(4) 0.1054(6) 0.2375(2) 0.0439(15) Uani 1 1 d . . .
C29 C 0.2681(4) 0.2036(6) 0.2314(2) 0.0584(18) Uani 1 1 d . . .
H29A H 0.3040 0.2341 0.2550 0.070 Uiso 1 1 calc R . .
C30 C 0.2786(5) 0.2579(6) 0.1901(3) 0.070(2) Uani 1 1 d . . .
H30A H 0.3211 0.3236 0.1869 0.084 Uiso 1 1 calc R . .
C31 C 0.2274(6) 0.2155(7) 0.1550(3) 0.080(2) Uani 1 1 d . . .
H31A H 0.2352 0.2512 0.1278 0.097 Uiso 1 1 calc R . .
C32 C 0.1634(5) 0.1184(8) 0.1604(2) 0.079(2) Uani 1 1 d . . .
H32A H 0.1275 0.0886 0.1367 0.095 Uiso 1 1 calc R . .
C33 C 0.1530(4) 0.0658(5) 0.2013(2) 0.0561(17) Uani 1 1 d . . .
H33A H 0.1091 0.0013 0.2044 0.067 Uiso 1 1 calc R . .
C34 C 0.3812(4) -0.0044(6) 0.2757(2) 0.0488(15) Uani 1 1 d . . .
C35 C 0.3868(5) -0.0703(6) 0.2372(2) 0.0657(19) Uani 1 1 d . . .
H35A H 0.3322 -0.1123 0.2266 0.079 Uiso 1 1 calc R . .
C36 C 0.4748(7) -0.0739(7) 0.2139(2) 0.091(3) Uani 1 1 d . . .
H36A H 0.4788 -0.1189 0.1883 0.109 Uiso 1 1 calc R . .
C37 C 0.5544(6) -0.0105(9) 0.2294(3) 0.096(3) Uani 1 1 d . . .
H37A H 0.6120 -0.0121 0.2137 0.115 Uiso 1 1 calc R . .
C38 C 0.5515(5) 0.0566(7) 0.2682(3) 0.083(2) Uani 1 1 d . . .
H38A H 0.6062 0.0976 0.2791 0.100 Uiso 1 1 calc R . .
C39 C 0.4633(5) 0.0585(6) 0.2892(2) 0.069(2) Uani 1 1 d . . .
H39A H 0.4591 0.1057 0.3143 0.083 Uiso 1 1 calc R . .
C40 C 0.3720(5) -0.1101(7) 0.3651(2) 0.0619(18) Uani 1 1 d . . .
C41 C 0.4081(6) -0.0712(7) 0.4051(3) 0.102(3) Uani 1 1 d . . .
H41A H 0.3805 -0.0024 0.4179 0.123 Uiso 1 1 calc R . .
C42 C 0.4850(7) -0.1317(10) 0.4270(3) 0.137(4) Uani 1 1 d . . .
H42A H 0.5077 -0.1044 0.4539 0.165 Uiso 1 1 calc R . .
C43 C 0.5264(6) -0.2338(9) 0.4071(4) 0.123(3) Uani 1 1 d . . .
H43A H 0.5786 -0.2743 0.4205 0.147 Uiso 1 1 calc R . .
C44 C 0.4901(5) -0.2750(7) 0.3676(3) 0.087(2) Uani 1 1 d . . .
H44A H 0.5160 -0.3451 0.3550 0.104 Uiso 1 1 calc R . .
C45 C 0.4156(5) -0.2122(6) 0.3470(2) 0.070(2) Uani 1 1 d . . .
H45A H 0.3938 -0.2393 0.3198 0.084 Uiso 1 1 calc R . .
C46 C 0.6098(8) -0.6151(15) 0.4510(7) 0.310(8) Uiso 1 1 d G . .
C47 C 0.6212(10) -0.728(2) 0.4716(4) 0.387(11) Uiso 1 1 d G . .
H47A H 0.6032 -0.7369 0.5005 0.464 Uiso 1 1 calc R . .
C48 C 0.6595(10) -0.8268(13) 0.4491(8) 0.417(12) Uiso 1 1 d G . .
H48A H 0.6671 -0.9022 0.4629 0.500 Uiso 1 1 calc R . .
C49 C 0.6864(8) -0.8133(14) 0.4059(8) 0.453(15) Uiso 1 1 d G . .
H49A H 0.7120 -0.8795 0.3908 0.544 Uiso 1 1 calc R . .
C50 C 0.6749(9) -0.701(2) 0.3852(4) 0.430(13) Uiso 1 1 d G . .
H50A H 0.6929 -0.6915 0.3563 0.516 Uiso 1 1 calc R . .
C51 C 0.6367(9) -0.6015(12) 0.4078(7) 0.276(7) Uiso 1 1 d G . .
H51A H 0.6290 -0.5262 0.3940 0.332 Uiso 1 1 calc R . .
C52 C 0.5382(11) -0.5465(14) 0.4834(5) 0.261(7) Uiso 1 1 d . . .

loop_
_atom_site_aniso_label
_atom_site_aniso_U_11
_atom_site_aniso_U_22
_atom_site_aniso_U_33
_atom_site_aniso_U_23
_atom_site_aniso_U_13
_atom_site_aniso_U_12
Ti1 0.0582(7) 0.0507(8) 0.0532(8) 0.0076(7) 0.0043(5) -0.0009(6)
P1 0.0569(11) 0.0630(13) 0.0443(11) 0.0004(10) 0.0040(8) 0.0109(10)
N1 0.054(3) 0.049(3) 0.046(3) -0.007(3) 0.012(2) -0.001(3)
C1 0.078(6) 0.066(5) 0.113(8) 0.015(6) -0.008(5) 0.011(5)
C2 0.109(8) 0.085(7) 0.109(9) 0.057(6) -0.028(7) -0.020(6)
C3 0.132(9) 0.104(7) 0.062(7) 0.023(5) 0.021(7) -0.047(7)
C4 0.075(6) 0.093(6) 0.086(7) 0.011(6) 0.025(6) -0.018(5)
C5 0.097(7) 0.055(5) 0.078(6) 0.014(5) 0.001(6) -0.024(5)
C6 0.056(5) 0.093(6) 0.058(5) -0.005(4) 0.004(4) 0.022(4)
C7 0.072(5) 0.115(6) 0.082(6) -0.004(5) 0.000(4) 0.029(4)
C8 0.122(7) 0.100(7) 0.080(6) -0.018(5) 0.003(4) 0.058(5)
C9 0.073(5) 0.147(8) 0.103(7) 0.006(6) 0.030(5) 0.024(5)
C10 0.080(5) 0.070(5) 0.060(5) -0.004(4) -0.004(4) 0.017(4)
C11 0.096(6) 0.120(7) 0.077(6) -0.022(5) -0.029(4) 0.035(5)
C12 0.115(7) 0.122(7) 0.077(6) 0.042(5) -0.009(5) 0.006(6)
C13 0.148(7) 0.123(7) 0.055(5) -0.028(5) -0.016(5) 0.059(6)
C14 0.066(5) 0.060(5) 0.066(5) 0.010(4) 0.006(4) -0.012(4)
C15 0.129(7) 0.055(5) 0.111(7) 0.001(5) -0.017(5) -0.009(5)
C16 0.118(6) 0.091(6) 0.068(6) 0.025(5) 0.015(5) -0.015(5)
C17 0.068(5) 0.090(6) 0.113(7) 0.008(5) 0.037(4) -0.001(4)
C18 0.033(4) 0.035(4) 0.057(4) 0.001(3) -0.007(3) 0.004(3)
C19 0.044(4) 0.032(4) 0.048(4) -0.001(3) 0.003(3) 0.002(3)
C20 0.038(4) 0.052(4) 0.049(4) -0.004(4) -0.002(3) 0.008(3)
C21 0.055(4) 0.055(4) 0.055(5) -0.002(4) -0.008(3) 0.018(3)
C22 0.044(4) 0.048(4) 0.047(4) -0.002(3) 0.009(3) 0.002(4)
C23 0.042(4) 0.053(4) 0.089(5) 0.019(4) -0.001(3) 0.000(4)
C24 0.054(5) 0.066(6) 0.119(7) 0.027(5) -0.015(4) -0.013(4)
C25 0.047(5) 0.105(7) 0.084(6) 0.011(5) -0.008(4) 0.011(5)
C26 0.061(5) 0.056(5) 0.074(5) 0.004(4) 0.001(4) 0.018(5)
C27 0.048(4) 0.056(5) 0.056(5) 0.002(4) 0.003(3) -0.005(4)
C28 0.035(4) 0.050(4) 0.047(5) -0.005(4) 0.007(3) 0.012(3)
C29 0.054(4) 0.061(5) 0.060(5) 0.003(4) 0.009(4) 0.000(4)
C30 0.074(5) 0.062(5) 0.074(6) 0.005(5) 0.025(5) 0.002(4)
C31 0.094(6) 0.085(7) 0.063(6) 0.018(5) 0.019(5) 0.001(5)
C32 0.091(6) 0.101(6) 0.045(6) -0.005(5) -0.007(4) 0.016(5)
C33 0.059(4) 0.058(4) 0.051(5) 0.000(4) 0.002(4) -0.009(3)
C34 0.050(4) 0.051(4) 0.046(4) 0.003(4) 0.003(3) 0.006(4)
C35 0.054(5) 0.082(5) 0.061(5) 0.003(4) 0.010(4) 0.011(4)
C36 0.090(6) 0.109(7) 0.075(6) -0.009(5) 0.028(5) 0.026(6)
C37 0.069(6) 0.129(8) 0.092(7) 0.002(6) 0.033(5) 0.011(6)
C38 0.053(5) 0.094(6) 0.103(7) 0.010(5) 0.014(5) 0.005(4)
C39 0.055(5) 0.068(5) 0.084(6) -0.004(4) 0.012(4) -0.003(4)
C40 0.061(5) 0.077(5) 0.047(5) -0.002(4) -0.002(4) 0.007(4)
C41 0.106(6) 0.119(7) 0.081(7) -0.020(5) -0.023(5) 0.056(5)
C42 0.141(8) 0.185(10) 0.085(7) -0.033(7) -0.046(6) 0.083(8)
C43 0.105(7) 0.139(9) 0.124(9) -0.017(7) -0.024(6) 0.081(6)
C44 0.077(6) 0.091(6) 0.092(7) 0.000(5) 0.003(5) 0.044(5)
C45 0.076(5) 0.066(5) 0.068(5) -0.011(4) -0.004(4) 0.020(4)

loop_
_geom_bond_atom_site_label_1
_geom_bond_atom_site_label_2
_geom_bond_distance
_geom_bond_site_symmetry_2
_geom_bond_publ_flag
Ti1 N1 1.796(5) . ?
Ti1 C18 2.138(6) . ?
Ti1 C21 2.153(6) . ?
Ti1 C2 2.365(7) . ?
Ti1 C3 2.382(7) . ?
Ti1 C4 2.392(7) . ?
Ti1 C1 2.396(7) . ?
Ti1 C5 2.429(7) . ?
P1 N1 1.609(5) . ?
P1 C14 1.883(6) . ?
P1 C6 1.897(6) . ?
P1 C10 1.909(7) . ?
C1 C5 1.377(9) . ?
C1 C2 1.421(10) . ?
C2 C3 1.388(10) . ?
C3 C4 1.404(10) . ?
C4 C5 1.394(9) . ?
C6 C9 1.542(9) . ?
C6 C7 1.556(8) . ?
C6 C8 1.559(9) . ?
C10 C12 1.527(9) . ?
C10 C11 1.533(8) . ?
C10 C13 1.558(8) . ?
C14 C17 1.528(8) . ?
C14 C15 1.543(8) . ?
C14 C16 1.552(8) . ?
C18 C19 1.396(7) . ?
C18 C22 1.497(7) . ?
C19 C28 1.491(7) . ?
C19 C20 1.502(7) . ?
C20 C21 1.355(7) . ?
C20 C34 1.509(7) . ?
C21 C40 1.500(8) . ?
C22 C23 1.394(7) . ?
C22 C27 1.406(7) . ?
C23 C24 1.363(8) . ?
C24 C25 1.359(8) . ?
C25 C26 1.402(8) . ?
C26 C27 1.380(7) . ?
C28 C33 1.381(7) . ?
C28 C29 1.389(7) . ?
C29 C30 1.408(8) . ?
C30 C31 1.357(9) . ?
C31 C32 1.385(9) . ?
C32 C33 1.391(8) . ?
C34 C39 1.375(8) . ?
C34 C35 1.390(8) . ?
C35 C36 1.410(8) . ?
C36 C37 1.368(9) . ?
C37 C38 1.400(9) . ?
C38 C39 1.377(8) . ?
C40 C41 1.383(8) . ?
C40 C45 1.384(8) . ?
C41 C42 1.404(9) . ?
C42 C43 1.393(10) . ?
C43 C44 1.379(10) . ?
C44 C45 1.375(8) . ?
C46 C47 1.3900 . ?
C46 C51 1.3900 . ?
C46 C52 1.593(15) . ?
C47 C48 1.3900 . ?
C48 C49 1.3900 . ?
C49 C50 1.3900 . ?
C50 C51 1.3900 . ?
C52 C52 1.79(3) 3_646 ?
